data_2218274
loop_
_publ_author_name
'Lin, Zhi-Cai'
'Shi, Jing-Bo'
'Tang, Wen-Jian'
'Li, Jun'

_publ_section_title (<i>Z</i>)-1,3,4a-Trimethyl-5,5-diphenyl-6-oxa-1,3-diazabicyclo[4.2.0]octane-2,4-dione
_journal_coeditor_code WN2239
_journal_issue 5
_journal_name_full 'Acta Crystallographica Section E'
_journal_page_first o796
_journal_paper_doi 10.1107/S1600536808006557
_journal_volume 64
_journal_year 2008
_chemical_formula_iupac 'C20 H20 N2 O3'
_chemical_formula_sum 'C20 H20 N2 O3'
_chemical_formula_weight 336.38
_chemical_name_systematic
;
(<i>Z</i>)-1,3,4a-Trimethyl-5,5-diphenyl-6-oxa-1,3-diazabicyclo[4.2.0]octane-
2,4-dione
;
_space_group_IT_number 14
_symmetry_cell_setting monoclinic
_symmetry_space_group_name_Hall '-P 2yn'
_symmetry_space_group_name_H-M 'P 1 21/n 1'
_atom_sites_solution_hydrogens geom
_atom_sites_solution_primary direct
_atom_sites_solution_secondary difmap
_audit_creation_method SHELXL-97
_cell_angle_alpha 90.00
_cell_angle_beta 97.334(2)
_cell_angle_gamma 90.00
_cell_formula_units_Z 4
_cell_length_a 8.1341(7)
_cell_length_b 9.1004(13)
_cell_length_c 23.485(2)
_cell_measurement_reflns_used 1952
_cell_measurement_temperature 298(2)
_cell_measurement_theta_max 22.064
_cell_measurement_theta_min 2.403
_cell_volume 1724.2(3)
_computing_cell_refinement 'SAINT (Siemens, 1996)'
_computing_data_collection 'SMART (Siemens, 1996)'
_computing_data_reduction 'SAINT (Siemens, 1996)'
_computing_molecular_graphics 'SHELXTL (Sheldrick, 2008)'
_computing_publication_material 'SHELXTL (Sheldrick, 2008)'
_computing_structure_refinement 'SHELXL97 (Sheldrick, 2008)'
_computing_structure_solution 'SHELXS97 (Sheldrick, 2008)'
_diffrn_ambient_temperature 298(2)
_diffrn_measured_fraction_theta_full 0.998
_diffrn_measured_fraction_theta_max 0.998
_diffrn_measurement_device_type 'Bruker SMART'
_diffrn_measurement_method '\f and \w'
_diffrn_radiation_monochromator graphite
_diffrn_radiation_source 'fine-focus sealed tube'
_diffrn_radiation_type MoK\a
_diffrn_radiation_wavelength 0.71073
_diffrn_reflns_av_R_equivalents 0.0358
_diffrn_reflns_av_sigmaI/netI 0.0435
_diffrn_reflns_limit_h_max 9
_diffrn_reflns_limit_h_min -9
_diffrn_reflns_limit_k_max 10
_diffrn_reflns_limit_k_min -10
_diffrn_reflns_limit_l_max 27
_diffrn_reflns_limit_l_min -24
_diffrn_reflns_number 8774
_diffrn_reflns_theta_full 25.01
_diffrn_reflns_theta_max 25.01
_diffrn_reflns_theta_min 1.75
_exptl_absorpt_coefficient_mu 0.088
_exptl_absorpt_correction_T_max 0.9843
_exptl_absorpt_correction_T_min 0.9615
_exptl_absorpt_correction_type multi-scan
_exptl_absorpt_process_details '(SADABS; Sheldrick, 1996)'
_exptl_crystal_colour colorless
_exptl_crystal_density_diffrn 1.296
_exptl_crystal_density_method 'not measured'
_exptl_crystal_description block
_exptl_crystal_F_000 712
_exptl_crystal_size_max 0.45
_exptl_crystal_size_mid 0.41
_exptl_crystal_size_min 0.18
_refine_diff_density_max 0.201
_refine_diff_density_min -0.177
_refine_ls_extinction_method none
_refine_ls_goodness_of_fit_ref 1.008
_refine_ls_hydrogen_treatment constr
_refine_ls_matrix_type full
_refine_ls_number_parameters 226
_refine_ls_number_reflns 3039
_refine_ls_number_restraints 0
_refine_ls_restrained_S_all 1.008
_refine_ls_R_factor_all 0.0887
_refine_ls_R_factor_gt 0.0437
_refine_ls_shift/su_max 0.000
_refine_ls_shift/su_mean 0.000
_refine_ls_structure_factor_coef Fsqd
_refine_ls_weighting_details 'calc w=1/[\s^2^(Fo^2^)+(0.038P)^2^+0.7238P] where P=(Fo^2^+2Fc^2^)/3'
_refine_ls_weighting_scheme calc
_refine_ls_wR_factor_gt 0.0917
_refine_ls_wR_factor_ref 0.1166
_reflns_number_gt 1818
_reflns_number_total 3039
_reflns_threshold_expression I>2\s(I)
_cod_data_source_file wn2239.cif
_cod_data_source_block I
_cod_depositor_comments
;
The following automatic conversions were performed:
'_symmetry_cell_setting' value 'Monoclinic' changed to 'monoclinic'
according to '/home/saulius/struct/CIF-dictionaries/cif_core.dic'
dictionary named 'cif_core.dic' version 2.4.1 from 2010-06-29.

Automatic conversion script
Id: cif_fix_enum 1527 2010-12-29 10:47:43Z saulius 

The following automatic conversions were performed:

'_symmetry_cell_setting' value 'Monoclinic' changed to 'monoclinic'
according to /home/saulius/struct/CIF-dictionaries/cif_core.dic
dictionary named 'cif_core.dic' version 2.4.1 from 2010-06-29.

Automatic conversion script
Id: cif_fix_values 1715 2011-07-08 13:25:40Z adriana 
;
_cod_original_sg_symbol_H-M 'P 21/n'
_cod_database_code 2218274
_cod_database_fobs_code 2218274

loop_
_symmetry_equiv_pos_as_xyz
'x, y, z'
'-x+1/2, y+1/2, -z+1/2'
'-x, -y, -z'
'x-1/2, -y-1/2, z-1/2'

loop_
_atom_site_type_symbol
_atom_site_label
_atom_site_fract_x
_atom_site_fract_y
_atom_site_fract_z
_atom_site_U_iso_or_equiv
_atom_site_adp_type
_atom_site_calc_flag
_atom_site_refinement_flags
_atom_site_occupancy
N N1 1.2692(2) 0.5663(2) 0.21196(8) 0.0491(5) Uani d . 1
N N2 1.2831(2) 0.6885(2) 0.12510(8) 0.0492(5) Uani d . 1
O O1 0.97763(19) 0.60800(17) 0.19685(6) 0.0469(4) Uani d . 1
O O2 1.4490(2) 0.7527(2) 0.20642(8) 0.0750(6) Uani d . 1
O O3 1.1732(2) 0.5833(2) 0.04218(7) 0.0625(5) Uani d . 1
C C1 0.9036(3) 0.5849(2) 0.13794(8) 0.0379(5) Uani d . 1
C C2 1.0673(3) 0.4991(2) 0.12589(9) 0.0380(5) Uani d . 1
C C3 1.1126(3) 0.5076(3) 0.19078(9) 0.0427(6) Uani d . 1
H H3 1.0949 0.4127 0.2088 0.051 Uiso calc R 1
C C4 1.3391(3) 0.6743(3) 0.18356(11) 0.0503(6) Uani d . 1
C C5 1.1782(3) 0.5906(3) 0.09400(10) 0.0440(6) Uani d . 1
C C6 0.7544(3) 0.4834(2) 0.13563(9) 0.0398(6) Uani d . 1
C C7 0.7166(3) 0.4145(3) 0.18451(11) 0.0555(7) Uani d . 1
H H7 0.7781 0.4358 0.2197 0.067 Uiso calc R 1
C C8 0.5890(4) 0.3147(3) 0.18183(13) 0.0654(8) Uani d . 1
H H8 0.5646 0.2695 0.2153 0.079 Uiso calc R 1
C C9 0.4977(3) 0.2812(3) 0.13056(13) 0.0617(8) Uani d . 1
H H9 0.4128 0.2124 0.1289 0.074 Uiso calc R 1
C C10 0.5325(3) 0.3502(3) 0.08148(12) 0.0580(7) Uani d . 1
H H10 0.4701 0.3289 0.0465 0.070 Uiso calc R 1
C C11 0.6592(3) 0.4506(3) 0.08398(10) 0.0481(6) Uani d . 1
H H11 0.6815 0.4971 0.0506 0.058 Uiso calc R 1
C C12 0.8626(3) 0.7299(2) 0.10882(9) 0.0385(6) Uani d . 1
C C13 0.8285(3) 0.8494(3) 0.14167(11) 0.0505(6) Uani d . 1
H H13 0.8336 0.8392 0.1813 0.061 Uiso calc R 1
C C14 0.7872(4) 0.9835(3) 0.11655(14) 0.0673(8) Uani d . 1
H H14 0.7645 1.0629 0.1392 0.081 Uiso calc R 1
C C15 0.7794(4) 0.9999(3) 0.05856(14) 0.0727(9) Uani d . 1
H H15 0.7523 1.0906 0.0417 0.087 Uiso calc R 1
C C16 0.8116(4) 0.8830(3) 0.02531(12) 0.0666(8) Uani d . 1
H H16 0.8061 0.8942 -0.0142 0.080 Uiso calc R 1
C C17 0.8520(3) 0.7485(3) 0.05001(10) 0.0504(6) Uani d . 1
H H17 0.8724 0.6693 0.0269 0.060 Uiso calc R 1
C C18 1.0451(3) 0.3473(3) 0.09951(10) 0.0503(6) Uani d . 1
H H18A 0.9886 0.3552 0.0612 0.075 Uiso calc R 1
H H18B 0.9809 0.2877 0.1222 0.075 Uiso calc R 1
H H18C 1.1517 0.3029 0.0985 0.075 Uiso calc R 1
C C19 1.3263(4) 0.5493(3) 0.27297(11) 0.0783(9) Uani d . 1
H H19A 1.4432 0.5683 0.2799 0.117 Uiso calc R 1
H H19B 1.3046 0.4508 0.2847 0.117 Uiso calc R 1
H H19C 1.2686 0.6175 0.2945 0.117 Uiso calc R 1
C C20 1.3705(4) 0.7944(3) 0.09317(13) 0.0803(10) Uani d . 1
H H20A 1.4539 0.7445 0.0751 0.121 Uiso calc R 1
H H20B 1.4218 0.8676 0.1190 0.121 Uiso calc R 1
H H20C 1.2931 0.8408 0.0644 0.121 Uiso calc R 1

loop_
_atom_site_aniso_label
_atom_site_aniso_U_11
_atom_site_aniso_U_22
_atom_site_aniso_U_33
_atom_site_aniso_U_12
_atom_site_aniso_U_13
_atom_site_aniso_U_23
N1 0.0490(13) 0.0549(13) 0.0392(12) 0.0034(11) -0.0110(9) -0.0031(10)
N2 0.0448(12) 0.0524(13) 0.0499(13) -0.0048(10) 0.0035(10) -0.0005(10)
O1 0.0509(10) 0.0554(11) 0.0329(9) 0.0088(8) -0.0009(7) -0.0072(7)
O2 0.0666(13) 0.0819(14) 0.0730(13) -0.0225(12) -0.0044(11) -0.0256(11)
O3 0.0560(12) 0.0921(14) 0.0402(11) -0.0015(10) 0.0092(8) -0.0015(9)
C1 0.0403(14) 0.0433(14) 0.0290(12) 0.0050(11) 0.0004(10) -0.0041(10)
C2 0.0387(13) 0.0403(13) 0.0336(12) 0.0042(11) -0.0008(10) -0.0043(10)
C3 0.0467(15) 0.0395(14) 0.0402(14) 0.0043(12) -0.0011(11) -0.0030(11)
C4 0.0450(15) 0.0526(17) 0.0519(16) 0.0041(13) 0.0012(13) -0.0122(13)
C5 0.0377(14) 0.0522(16) 0.0414(15) 0.0069(12) 0.0024(11) -0.0021(12)
C6 0.0379(13) 0.0414(14) 0.0405(14) 0.0063(11) 0.0067(11) 0.0006(11)
C7 0.0573(17) 0.0665(18) 0.0442(15) -0.0029(15) 0.0119(12) 0.0020(13)
C8 0.0656(19) 0.070(2) 0.065(2) -0.0033(16) 0.0253(16) 0.0127(15)
C9 0.0438(16) 0.0573(18) 0.085(2) -0.0021(14) 0.0134(15) 0.0074(16)
C10 0.0402(15) 0.0623(18) 0.0680(19) -0.0026(14) -0.0062(13) 0.0037(15)
C11 0.0447(15) 0.0519(16) 0.0467(15) -0.0002(13) 0.0015(12) 0.0076(12)
C12 0.0324(13) 0.0391(14) 0.0434(14) 0.0010(10) 0.0027(10) -0.0035(11)
C13 0.0477(15) 0.0505(16) 0.0512(15) 0.0059(13) -0.0016(12) -0.0098(13)
C14 0.073(2) 0.0418(16) 0.083(2) 0.0119(14) -0.0031(16) -0.0150(15)
C15 0.087(2) 0.0434(17) 0.083(2) 0.0064(15) -0.0078(18) 0.0103(16)
C16 0.089(2) 0.0519(18) 0.0564(17) 0.0058(16) -0.0001(15) 0.0085(14)
C17 0.0587(17) 0.0438(15) 0.0483(16) 0.0068(13) 0.0059(12) 0.0010(12)
C18 0.0462(15) 0.0501(15) 0.0524(15) 0.0065(12) -0.0026(12) -0.0129(12)
C19 0.082(2) 0.095(2) 0.0493(17) -0.0024(19) -0.0221(15) 0.0001(16)
C20 0.078(2) 0.082(2) 0.082(2) -0.0240(18) 0.0150(18) 0.0105(17)

loop_
_atom_type_symbol
_atom_type_description
_atom_type_scat_dispersion_real
_atom_type_scat_dispersion_imag
_atom_type_scat_source
C C 0.0033 0.0016 'International Tables Vol C Tables 4.2.6.8 and 6.1.1.4'
H H 0.0000 0.0000 'International Tables Vol C Tables 4.2.6.8 and 6.1.1.4'
N N 0.0061 0.0033 'International Tables Vol C Tables 4.2.6.8 and 6.1.1.4'
O O 0.0106 0.0060 'International Tables Vol C Tables 4.2.6.8 and 6.1.1.4'

loop_
_geom_angle_atom_site_label_1
_geom_angle_atom_site_label_2
_geom_angle_atom_site_label_3
_geom_angle
C4 N1 C3 121.2(2)
C4 N1 C19 117.4(2)
C3 N1 C19 117.8(2)
C5 N2 C4 124.3(2)
C5 N2 C20 117.6(2)
C4 N2 C20 116.6(2)
C3 O1 C1 92.41(14)
O1 C1 C12 110.28(17)
O1 C1 C6 110.74(17)
C12 C1 C6 112.78(18)
O1 C1 C2 89.20(14)
C12 C1 C2 119.28(18)
C6 C1 C2 112.08(17)
C5 C2 C18 110.54(19)
C5 C2 C3 112.83(19)
C18 C2 C3 117.16(19)
C5 C2 C1 112.63(18)
C18 C2 C1 117.30(18)
C3 C2 C1 84.20(15)
N1 C3 O1 112.77(18)
N1 C3 C2 117.63(19)
O1 C3 C2 92.34(15)
N1 C3 H3 110.9
O1 C3 H3 110.9
C2 C3 H3 110.9
O2 C4 N1 122.7(2)
O2 C4 N2 120.6(3)
N1 C4 N2 116.6(2)
O3 C5 N2 120.4(2)
O3 C5 C2 121.7(2)
N2 C5 C2 117.8(2)
C7 C6 C11 118.2(2)
C7 C6 C1 120.6(2)
C11 C6 C1 121.07(19)
C8 C7 C6 120.7(2)
C8 C7 H7 119.7
C6 C7 H7 119.7
C9 C8 C7 120.7(3)
C9 C8 H8 119.7
C7 C8 H8 119.7
C8 C9 C10 119.4(3)
C8 C9 H9 120.3
C10 C9 H9 120.3
C11 C10 C9 120.2(3)
C11 C10 H10 119.9
C9 C10 H10 119.9
C10 C11 C6 120.9(2)
C10 C11 H11 119.6
C6 C11 H11 119.6
C13 C12 C17 118.0(2)
C13 C12 C1 119.0(2)
C17 C12 C1 122.9(2)
C14 C13 C12 120.9(2)
C14 C13 H13 119.6
C12 C13 H13 119.6
C15 C14 C13 120.1(3)
C15 C14 H14 119.9
C13 C14 H14 119.9
C14 C15 C16 119.9(3)
C14 C15 H15 120.1
C16 C15 H15 120.1
C15 C16 C17 120.3(3)
C15 C16 H16 119.8
C17 C16 H16 119.8
C16 C17 C12 120.7(2)
C16 C17 H17 119.6
C12 C17 H17 119.6
C2 C18 H18A 109.5
C2 C18 H18B 109.5
H18A C18 H18B 109.5
C2 C18 H18C 109.5
H18A C18 H18C 109.5
H18B C18 H18C 109.5
N1 C19 H19A 109.5
N1 C19 H19B 109.5
H19A C19 H19B 109.5
N1 C19 H19C 109.5
H19A C19 H19C 109.5
H19B C19 H19C 109.5
N2 C20 H20A 109.5
N2 C20 H20B 109.5
H20A C20 H20B 109.5
N2 C20 H20C 109.5
H20A C20 H20C 109.5
H20B C20 H20C 109.5

loop_
_geom_bond_atom_site_label_1
_geom_bond_atom_site_label_2
_geom_bond_distance
N1 C4 1.353(3)
N1 C3 1.412(3)
N1 C19 1.457(3)
N2 C5 1.377(3)
N2 C4 1.396(3)
N2 C20 1.460(3)
O1 C3 1.450(3)
O1 C1 1.452(2)
O2 C4 1.214(3)
O3 C5 1.214(3)
C1 C12 1.504(3)
C1 C6 1.521(3)
C1 C2 1.600(3)
C2 C5 1.497(3)
C2 C18 1.515(3)
C2 C3 1.523(3)
C3 H3 0.9800
C6 C7 1.376(3)
C6 C11 1.386(3)
C7 C8 1.375(4)
C7 H7 0.9300
C8 C9 1.366(4)
C8 H8 0.9300
C9 C10 1.373(4)
C9 H9 0.9300
C10 C11 1.373(3)
C10 H10 0.9300
C11 H11 0.9300
C12 C13 1.381(3)
C12 C17 1.383(3)
C13 C14 1.379(4)
C13 H13 0.9300
C14 C15 1.364(4)
C14 H14 0.9300
C15 C16 1.365(4)
C15 H15 0.9300
C16 C17 1.376(3)
C16 H16 0.9300
C17 H17 0.9300
C18 H18A 0.9600
C18 H18B 0.9600
C18 H18C 0.9600
C19 H19A 0.9600
C19 H19B 0.9600
C19 H19C 0.9600
C20 H20A 0.9600
C20 H20B 0.9600
C20 H20C 0.9600

loop_
_geom_hbond_atom_site_label_D
_geom_hbond_atom_site_label_H
_geom_hbond_atom_site_label_A
_geom_hbond_site_symmetry_A
_geom_hbond_distance_DH
_geom_hbond_distance_HA
_geom_hbond_distance_DA
_geom_hbond_angle_DHA
_geom_hbond_publ_flag
C3 H3 O2 2_745 0.98 2.53 3.431(3) 153 y
C7 H7 O1 . 0.93 2.37 2.745(3) 104 y
C8 H8 O1 2_645 0.93 2.59 3.513(3) 171 y
C13 H13 O1 . 0.93 2.41 2.752(3) 101 y
C17 H17 O3 . 0.93 2.55 3.040(3) 113 y
C20 H20B O2 . 0.96 2.29 2.682(4) 104 y

loop_
_geom_torsion_atom_site_label_1
_geom_torsion_atom_site_label_2
_geom_torsion_atom_site_label_3
_geom_torsion_atom_site_label_4
_geom_torsion
C3 O1 C1 C12 -131.48(18)
C3 O1 C1 C6 102.98(19)
C3 O1 C1 C2 -10.39(16)
O1 C1 C2 C5 -102.41(19)
C12 C1 C2 C5 10.5(3)
C6 C1 C2 C5 145.47(19)
O1 C1 C2 C18 127.57(19)
C12 C1 C2 C18 -119.5(2)
C6 C1 C2 C18 15.5(3)
O1 C1 C2 C3 9.93(15)
C12 C1 C2 C3 122.9(2)
C6 C1 C2 C3 -102.19(18)
C4 N1 C3 O1 -72.4(3)
C19 N1 C3 O1 85.8(3)
C4 N1 C3 C2 33.3(3)
C19 N1 C3 C2 -168.6(2)
C1 O1 C3 N1 132.30(19)
C1 O1 C3 C2 10.93(17)
C5 C2 C3 N1 -15.1(3)
C18 C2 C3 N1 115.0(2)
C1 C2 C3 N1 -127.2(2)
C5 C2 C3 O1 102.19(19)
C18 C2 C3 O1 -127.7(2)
C1 C2 C3 O1 -9.95(15)
C3 N1 C4 O2 160.5(2)
C19 N1 C4 O2 2.3(4)
C3 N1 C4 N2 -22.0(3)
C19 N1 C4 N2 179.8(2)
C5 N2 C4 O2 169.6(2)
C20 N2 C4 O2 3.8(3)
C5 N2 C4 N1 -7.9(3)
C20 N2 C4 N1 -173.7(2)
C4 N2 C5 O3 -157.9(2)
C20 N2 C5 O3 7.7(3)
C4 N2 C5 C2 24.4(3)
C20 N2 C5 C2 -170.0(2)
C18 C2 C5 O3 37.6(3)
C3 C2 C5 O3 170.9(2)
C1 C2 C5 O3 -95.8(3)
C18 C2 C5 N2 -144.8(2)
C3 C2 C5 N2 -11.4(3)
C1 C2 C5 N2 81.9(2)
O1 C1 C6 C7 -6.9(3)
C12 C1 C6 C7 -131.1(2)
C2 C1 C6 C7 91.0(2)
O1 C1 C6 C11 177.12(19)
C12 C1 C6 C11 53.0(3)
C2 C1 C6 C11 -85.0(2)
C11 C6 C7 C8 0.7(4)
C1 C6 C7 C8 -175.3(2)
C6 C7 C8 C9 0.3(4)
C7 C8 C9 C10 -1.1(4)
C8 C9 C10 C11 0.7(4)
C9 C10 C11 C6 0.4(4)
C7 C6 C11 C10 -1.1(3)
C1 C6 C11 C10 174.9(2)
O1 C1 C12 C13 -27.7(3)
C6 C1 C12 C13 96.7(2)
C2 C1 C12 C13 -128.7(2)
O1 C1 C12 C17 154.5(2)
C6 C1 C12 C17 -81.1(3)
C2 C1 C12 C17 53.5(3)
C17 C12 C13 C14 -0.8(4)
C1 C12 C13 C14 -178.7(2)
C12 C13 C14 C15 0.0(4)
C13 C14 C15 C16 0.5(5)
C14 C15 C16 C17 -0.1(5)
C15 C16 C17 C12 -0.7(4)
C13 C12 C17 C16 1.2(4)
C1 C12 C17 C16 179.0(2)
